data_7101239
loop_
_publ_author_name
'A. Carty'
'Todd Graham'
'Konstantin A. Udachin'

_publ_section_title
;
Reactivity of Electrophilic m-Phosphinidene Complexes
with N-Heterocyclic Carbenes: Formation of the First Main Group Element
Adducts of 'Abnormal Carbene' Ligands.
;
_journal_issue 25
_journal_name_full 'Chemical Communications'
_journal_paper_doi 10.1039/b604150g
_journal_year 2006
_chemical_formula_sum 'C52 H68 Co2 N3 O5.5 P3'
_chemical_formula_weight 1033.86
_chemical_name_systematic
;
?
;
_space_group_IT_number 2
_symmetry_cell_setting triclinic
_symmetry_space_group_name_Hall '-P 1'
_symmetry_space_group_name_H-M 'P -1'
_atom_sites_solution_hydrogens geom
_atom_sites_solution_primary direct
_atom_sites_solution_secondary difmap
_audit_creation_method SHELXL-97
_cell_angle_alpha 89.9240(10)
_cell_angle_beta 74.9300(10)
_cell_angle_gamma 75.5530(10)
_cell_formula_units_Z 2
_cell_length_a 11.2872(10)
_cell_length_b 11.6939(10)
_cell_length_c 20.7381(18)
_cell_measurement_temperature 125(2)
_cell_volume 2553.6(4)
_computing_structure_refinement 'SHELXL-97 (Sheldrick, 1997)'
_computing_structure_solution 'SHELXS-97 (Sheldrick, 1990)'
_diffrn_ambient_temperature 125(2)
_diffrn_measured_fraction_theta_full 0.979
_diffrn_measured_fraction_theta_max 0.979
_diffrn_radiation_monochromator graphite
_diffrn_radiation_source 'fine-focus sealed tube'
_diffrn_radiation_type MoK\a
_diffrn_radiation_wavelength 0.71070
_diffrn_reflns_av_R_equivalents 0.0224
_diffrn_reflns_av_sigmaI/netI 0.0321
_diffrn_reflns_limit_h_max 15
_diffrn_reflns_limit_h_min -15
_diffrn_reflns_limit_k_max 16
_diffrn_reflns_limit_k_min -16
_diffrn_reflns_limit_l_max 28
_diffrn_reflns_limit_l_min -28
_diffrn_reflns_number 31811
_diffrn_reflns_theta_full 29.60
_diffrn_reflns_theta_max 29.60
_diffrn_reflns_theta_min 1.02
_exptl_absorpt_coefficient_mu 0.793
_exptl_absorpt_correction_T_max 0.8903
_exptl_absorpt_correction_T_min 0.7687
_exptl_absorpt_correction_type multi-scan
_exptl_absorpt_process_details sadabs
_exptl_crystal_density_diffrn 1.345
_exptl_crystal_density_method 'not measured'
_exptl_crystal_F_000 1088
_exptl_crystal_size_max 0.35
_exptl_crystal_size_mid 0.30
_exptl_crystal_size_min 0.15
_refine_diff_density_max 0.542
_refine_diff_density_min -0.433
_refine_diff_density_rms 0.071
_refine_ls_extinction_method none
_refine_ls_goodness_of_fit_ref 1.053
_refine_ls_hydrogen_treatment mixed
_refine_ls_matrix_type full
_refine_ls_number_parameters 659
_refine_ls_number_reflns 14076
_refine_ls_number_restraints 54
_refine_ls_restrained_S_all 1.060
_refine_ls_R_factor_all 0.0492
_refine_ls_R_factor_gt 0.0345
_refine_ls_shift/su_max 0.002
_refine_ls_shift/su_mean 0.000
_refine_ls_structure_factor_coef Fsqd
_refine_ls_weighting_details 'calc w=1/[\s^2^(Fo^2^)+(0.0511P)^2^+1.1295P] where P=(Fo^2^+2Fc^2^)/3'
_refine_ls_weighting_scheme calc
_refine_ls_wR_factor_gt 0.0893
_refine_ls_wR_factor_ref 0.0996
_reflns_number_gt 11305
_reflns_number_total 14076
_reflns_threshold_expression >2sigma(I)
_cod_data_source_file b604150g.txt
_cod_depositor_comments
;
The following automatic conversions were performed:
'_exptl_absorpt_correction_type' value 'multiscan' changed to 'multi-scan'
according to '/home/saulius/struct/CIF-dictionaries/cif_core.dic'
dictionary named 'cif_core.dic' version 2.4.1 from 2010-06-29.

Automatic conversion script
Id: cif_fix_enum 1527 2010-12-29 10:47:43Z saulius 
;
_cod_original_sg_symbol_H-M P-1
_cod_original_formula_sum 'C52 H68 Co2 N3 O5.50 P3'
_cod_database_code 7101239

loop_
_symmetry_equiv_pos_as_xyz
'x, y, z'
'-x, -y, -z'

loop_
_atom_site_label
_atom_site_type_symbol
_atom_site_fract_x
_atom_site_fract_y
_atom_site_fract_z
_atom_site_U_iso_or_equiv
_atom_site_adp_type
_atom_site_occupancy
_atom_site_symmetry_multiplicity
_atom_site_calc_flag
_atom_site_refinement_flags
_atom_site_disorder_assembly
_atom_site_disorder_group
O1B O 0.1766(13) 0.3977(11) -0.0436(8) 0.1075(15) Uani 0.22 1 d PD A -7
C1B C 0.0917(13) 0.3211(14) -0.0362(10) 0.097(3) Uani 0.22 1 d PD A -7
H1B1 H 0.0323 0.3439 -0.0645 0.117 Uiso 0.22 1 calc PR A -7
H1B2 H 0.0424 0.3227 0.0110 0.117 Uiso 0.22 1 calc PR A -7
C2B C 0.1790(15) 0.2059(11) -0.0588(9) 0.0793(17) Uani 0.22 1 d PD A -7
H2B1 H 0.1633 0.1492 -0.0241 0.095 Uiso 0.22 1 calc PR A -7
H2B2 H 0.1651 0.1761 -0.1001 0.095 Uiso 0.22 1 calc PR A -7
C3B C 0.3086(14) 0.2151(13) -0.0717(13) 0.101(2) Uani 0.22 1 d PD A -7
H3B1 H 0.3619 0.1684 -0.1136 0.121 Uiso 0.22 1 calc PR A -7
H3B2 H 0.3448 0.1850 -0.0344 0.121 Uiso 0.22 1 calc PR A -7
C4B C 0.3038(15) 0.3404(14) -0.0778(12) 0.109(3) Uani 0.22 1 d PD A -7
H4B1 H 0.3641 0.3635 -0.0565 0.131 Uiso 0.22 1 calc PR A -7
H4B2 H 0.3236 0.3594 -0.1253 0.131 Uiso 0.22 1 calc PR A -7
O1G O 0.154(2) 0.3569(18) -0.0169(13) 0.1075(15) Uani 0.13 1 d PD B -6
C1G C 0.028(2) 0.368(2) -0.0230(16) 0.097(3) Uani 0.13 1 d PD B -6
H1G1 H -0.0099 0.3083 0.0033 0.117 Uiso 0.13 1 calc PR B -6
H1G2 H 0.0295 0.3541 -0.0704 0.117 Uiso 0.13 1 calc PR B -6
C2G C -0.0486(19) 0.488(2) 0.0029(17) 0.0793(17) Uani 0.13 1 d PD B -6
H2G1 H -0.1168 0.5162 -0.0198 0.095 Uiso 0.13 1 calc PR B -6
H2G2 H -0.0872 0.4918 0.0517 0.095 Uiso 0.13 1 calc PR B -6
C3G C 0.044(3) 0.5596(16) -0.013(2) 0.101(2) Uani 0.13 1 d PD B -6
H3G1 H 0.0398 0.6077 0.0273 0.121 Uiso 0.13 1 calc PR B -6
H3G2 H 0.0282 0.6131 -0.0485 0.121 Uiso 0.13 1 calc PR B -6
C4G C 0.167(2) 0.473(2) -0.0356(18) 0.109(3) Uani 0.13 1 d PD B -6
H4G1 H 0.1997 0.4720 -0.0849 0.131 Uiso 0.13 1 calc PR B -6
H4G2 H 0.2293 0.4950 -0.0151 0.131 Uiso 0.13 1 calc PR B -6
O1F O 0.1156(12) 0.4337(12) 0.0268(7) 0.1075(15) Uani 0.24 1 d PD C -5
C1F C 0.067(2) 0.5593(13) 0.0214(12) 0.097(3) Uani 0.24 1 d PD C -5
H1F1 H 0.1374 0.5976 0.0070 0.117 Uiso 0.24 1 calc PR C -5
H1F2 H 0.0111 0.5977 0.0650 0.117 Uiso 0.24 1 calc PR C -5
C2F C -0.0055(18) 0.5689(12) -0.0288(9) 0.0793(17) Uani 0.24 1 d PD C -5
H2F1 H 0.0507 0.5641 -0.0747 0.095 Uiso 0.24 1 calc PR C -5
H2F2 H -0.0730 0.6440 -0.0211 0.095 Uiso 0.24 1 calc PR C -5
C3F C -0.060(2) 0.4663(16) -0.0180(15) 0.101(2) Uani 0.24 1 d PD C -5
H3F1 H -0.1480 0.4905 0.0108 0.121 Uiso 0.24 1 calc PR C -5
H3F2 H -0.0602 0.4310 -0.0612 0.121 Uiso 0.24 1 calc PR C -5
C4F C 0.0202(19) 0.3811(13) 0.0147(12) 0.109(3) Uani 0.24 1 d PD C -5
H4F1 H -0.0318 0.3615 0.0575 0.131 Uiso 0.24 1 calc PR C -5
H4F2 H 0.0609 0.3072 -0.0144 0.131 Uiso 0.24 1 calc PR C -5
O1S O 0.3283(7) 0.2584(7) -0.0239(4) 0.1075(15) Uani 0.43 1 d PD D -1
C1S C 0.4405(13) 0.1652(13) -0.0301(6) 0.097(3) Uani 0.43 1 d PD D -1
H1S1 H 0.4196 0.0997 -0.0029 0.117 Uiso 0.43 1 calc PR D -1
H1S2 H 0.5027 0.1946 -0.0133 0.117 Uiso 0.43 1 calc PR D -1
C2S C 0.4954(14) 0.1224(13) -0.1002(7) 0.0793(17) Uani 0.43 1 d PD D -1
H2S1 H 0.4606 0.0578 -0.1118 0.095 Uiso 0.43 1 calc PR D -1
H2S2 H 0.5891 0.0945 -0.1111 0.095 Uiso 0.43 1 calc PR D -1
C3S C 0.4537(15) 0.2327(13) -0.1354(6) 0.101(2) Uani 0.43 1 d PD D -1
H3S1 H 0.5276 0.2619 -0.1590 0.121 Uiso 0.43 1 calc PR D -1
H3S2 H 0.4089 0.2168 -0.1683 0.121 Uiso 0.43 1 calc PR D -1
C4S C 0.3697(12) 0.3169(9) -0.0826(5) 0.109(3) Uani 0.43 1 d PD D -1
H4S1 H 0.4142 0.3748 -0.0725 0.131 Uiso 0.43 1 calc PR D -1
H4S2 H 0.2952 0.3607 -0.0973 0.131 Uiso 0.43 1 calc PR D -1
O1T O 0.2906(8) 0.1535(9) -0.0533(5) 0.1075(15) Uani 0.34 1 d PD E -3
C1T C 0.4078(12) 0.1121(14) -0.0378(7) 0.097(3) Uani 0.34 1 d PD E -3
H1T1 H 0.4206 0.0280 -0.0274 0.117 Uiso 0.34 1 calc PR E -3
H1T2 H 0.4094 0.1587 0.0016 0.117 Uiso 0.34 1 calc PR E -3
C2T C 0.5081(13) 0.1251(17) -0.0964(10) 0.0793(17) Uani 0.34 1 d PD E -3
H2T1 H 0.5335 0.0568 -0.1297 0.095 Uiso 0.34 1 calc PR E -3
H2T2 H 0.5838 0.1346 -0.0835 0.095 Uiso 0.34 1 calc PR E -3
C3T C 0.4421(15) 0.2367(17) -0.1224(10) 0.101(2) Uani 0.34 1 d PD E -3
H3T1 H 0.4569 0.3072 -0.1026 0.121 Uiso 0.34 1 calc PR E -3
H3T2 H 0.4733 0.2349 -0.1718 0.121 Uiso 0.34 1 calc PR E -3
C4T C 0.3056(13) 0.2395(12) -0.1019(7) 0.109(3) Uani 0.34 1 d PD E -3
H4T1 H 0.2541 0.3192 -0.0824 0.131 Uiso 0.34 1 calc PR E -3
H4T2 H 0.2777 0.2198 -0.1411 0.131 Uiso 0.34 1 calc PR E -3
O1A O 0.570(2) -0.0140(17) -0.0608(10) 0.1075(15) Uani 0.13 1 d PD F -4
C1A C 0.463(3) 0.041(2) -0.0060(11) 0.097(3) Uani 0.13 1 d PD F -4
H1A1 H 0.4884 0.0355 0.0365 0.117 Uiso 0.13 1 calc PR F -4
H1A2 H 0.3943 0.0010 -0.0020 0.117 Uiso 0.13 1 calc PR F -4
C2A C 0.420(4) 0.165(2) -0.0194(14) 0.0793(17) Uani 0.13 1 d PD F -4
H2A1 H 0.3258 0.1918 -0.0054 0.095 Uiso 0.13 1 calc PR F -4
H2A2 H 0.4536 0.2163 0.0053 0.095 Uiso 0.13 1 calc PR F -4
C3A C 0.467(4) 0.172(2) -0.0916(15) 0.101(2) Uani 0.13 1 d PD F -4
H3A1 H 0.4938 0.2461 -0.1017 0.121 Uiso 0.13 1 calc PR F -4
H3A2 H 0.4017 0.1684 -0.1146 0.121 Uiso 0.13 1 calc PR F -4
C4A C 0.577(3) 0.068(2) -0.1126(12) 0.109(3) Uani 0.13 1 d PD F -4
H4A1 H 0.5762 0.0295 -0.1549 0.131 Uiso 0.13 1 calc PR F -4
H4A2 H 0.6572 0.0926 -0.1202 0.131 Uiso 0.13 1 calc PR F -4
Co1 Co 0.16469(2) 0.19850(2) 0.307544(11) 0.01629(6) Uani 1 1 d . . .
Co2 Co 0.27284(2) 0.37931(2) 0.303411(11) 0.01602(6) Uani 1 1 d . . .
P1 P 0.11763(4) 0.25400(4) 0.21518(2) 0.01983(9) Uani 1 1 d . . .
P2 P 0.33238(4) 0.36869(4) 0.19447(2) 0.01911(9) Uani 1 1 d . . .
P3 P 0.29832(4) 0.22696(4) 0.35976(2) 0.01482(8) Uani 1 1 d . . .
O1 O -0.08539(12) 0.26058(13) 0.40287(7) 0.0290(3) Uani 1 1 d . . .
O2 O 0.26170(14) -0.05217(13) 0.26862(8) 0.0361(3) Uani 1 1 d . . .
O3 O 0.01276(13) 0.51786(12) 0.36290(8) 0.0343(3) Uani 1 1 d . . .
O4 O 0.44219(14) 0.51543(14) 0.32649(8) 0.0358(3) Uani 1 1 d . . .
N1 N 0.44223(13) 0.12953(13) 0.35384(7) 0.0183(3) Uani 1 1 d . . .
N2 N 0.25317(12) 0.29573(12) 0.50633(7) 0.0159(3) Uani 1 1 d . . .
N3 N 0.10977(12) 0.20256(12) 0.55029(7) 0.0161(3) Uani 1 1 d . . .
C1 C 0.01445(16) 0.24011(15) 0.36558(8) 0.0199(3) Uani 1 1 d . . .
C2 C 0.22924(16) 0.04909(17) 0.28281(9) 0.0234(3) Uani 1 1 d . . .
C3 C 0.11553(16) 0.46288(15) 0.33682(9) 0.0216(3) Uani 1 1 d . . .
C4 C 0.37631(16) 0.45889(16) 0.31712(9) 0.0230(3) Uani 1 1 d . . .
C5 C 0.25153(16) 0.28486(18) 0.15246(9) 0.0252(4) Uani 1 1 d . . .
H5A H 0.2206 0.3317 0.1176 0.030 Uiso 1 1 calc R . .
H5B H 0.3116 0.2097 0.1307 0.030 Uiso 1 1 calc R . .
C6 C 0.07342(16) 0.14325(18) 0.16956(9) 0.0246(4) Uani 1 1 d . . .
C7 C -0.00109(19) 0.07390(18) 0.20651(10) 0.0291(4) Uani 1 1 d . . .
H7 H -0.0280 0.0855 0.2539 0.035 Uiso 1 1 calc R . .
C8 C -0.0362(2) -0.0117(2) 0.17466(12) 0.0363(5) Uani 1 1 d . . .
H8 H -0.0887 -0.0567 0.2003 0.044 Uiso 1 1 calc R . .
C9 C 0.0053(2) -0.0315(2) 0.10579(12) 0.0395(5) Uani 1 1 d . . .
H9 H -0.0171 -0.0912 0.0841 0.047 Uiso 1 1 calc R . .
C10 C 0.0797(2) 0.0360(2) 0.06874(11) 0.0406(5) Uani 1 1 d . . .
H10 H 0.1084 0.0224 0.0214 0.049 Uiso 1 1 calc R . .
C11 C 0.11275(18) 0.1234(2) 0.10000(10) 0.0330(5) Uani 1 1 d . . .
H11 H 0.1626 0.1702 0.0739 0.040 Uiso 1 1 calc R . .
C12 C -0.01534(16) 0.38446(18) 0.21992(9) 0.0246(4) Uani 1 1 d . . .
C13 C -0.13652(17) 0.37825(19) 0.25505(10) 0.0288(4) Uani 1 1 d . . .
H13 H -0.1485 0.3064 0.2737 0.035 Uiso 1 1 calc R . .
C14 C -0.23977(18) 0.4756(2) 0.26304(11) 0.0359(5) Uani 1 1 d . . .
H14 H -0.3222 0.4692 0.2859 0.043 Uiso 1 1 calc R . .
C15 C -0.2241(2) 0.5805(2) 0.23833(13) 0.0451(6) Uani 1 1 d . . .
H15 H -0.2952 0.6471 0.2445 0.054 Uiso 1 1 calc R . .
C16 C -0.1049(2) 0.5897(3) 0.20437(16) 0.0580(8) Uani 1 1 d . . .
H16 H -0.0933 0.6630 0.1877 0.070 Uiso 1 1 calc R . .
C17 C -0.0007(2) 0.4904(2) 0.19440(14) 0.0463(6) Uani 1 1 d . . .
H17 H 0.0810 0.4962 0.1697 0.056 Uiso 1 1 calc R . .
C18 C 0.31136(17) 0.50824(17) 0.15209(9) 0.0262(4) Uani 1 1 d . . .
C19 C 0.34641(19) 0.50647(19) 0.08215(9) 0.0311(4) Uani 1 1 d . . .
H19 H 0.3843 0.4330 0.0565 0.037 Uiso 1 1 calc R . .
C20 C 0.3265(2) 0.6104(2) 0.04982(11) 0.0432(6) Uani 1 1 d . . .
H20 H 0.3500 0.6082 0.0023 0.052 Uiso 1 1 calc R . .
C21 C 0.2721(3) 0.7175(2) 0.08710(13) 0.0576(8) Uani 1 1 d . . .
H21 H 0.2563 0.7888 0.0651 0.069 Uiso 1 1 calc R . .
C22 C 0.2407(3) 0.7210(2) 0.15602(13) 0.0569(8) Uani 1 1 d . . .
H22 H 0.2058 0.7949 0.1814 0.068 Uiso 1 1 calc R . .
C23 C 0.2600(2) 0.61638(19) 0.18862(10) 0.0386(5) Uani 1 1 d . . .
H23 H 0.2378 0.6193 0.2361 0.046 Uiso 1 1 calc R . .
C24 C 0.50153(16) 0.30774(17) 0.15124(8) 0.0221(3) Uani 1 1 d . . .
C25 C 0.58353(18) 0.3781(2) 0.15469(10) 0.0303(4) Uani 1 1 d . . .
H25 H 0.5502 0.4546 0.1772 0.036 Uiso 1 1 calc R . .
C26 C 0.71347(19) 0.3372(2) 0.12554(10) 0.0380(5) Uani 1 1 d . . .
H26 H 0.7681 0.3861 0.1280 0.046 Uiso 1 1 calc R . .
C27 C 0.76304(19) 0.2262(2) 0.09326(11) 0.0410(6) Uani 1 1 d . . .
H27 H 0.8517 0.1987 0.0729 0.049 Uiso 1 1 calc R . .
C28 C 0.6842(2) 0.1558(2) 0.09057(12) 0.0409(5) Uani 1 1 d . . .
H28 H 0.7187 0.0785 0.0690 0.049 Uiso 1 1 calc R . .
C29 C 0.55365(18) 0.19598(18) 0.11910(10) 0.0305(4) Uani 1 1 d . . .
H29 H 0.5000 0.1462 0.1164 0.037 Uiso 1 1 calc R . .
C30 C 0.53236(16) 0.11745(16) 0.28634(8) 0.0223(3) Uani 1 1 d . . .
H30 H 0.4840 0.1690 0.2583 0.027 Uiso 1 1 calc R . .
C31 C 0.64482(18) 0.1684(2) 0.28536(10) 0.0324(4) Uani 1 1 d . . .
H31A H 0.6138 0.2475 0.3084 0.039 Uiso 1 1 calc R . .
H31B H 0.6913 0.1736 0.2389 0.039 Uiso 1 1 calc R . .
H31C H 0.7015 0.1166 0.3081 0.039 Uiso 1 1 calc R . .
C32 C 0.57494(18) -0.00623(18) 0.25079(9) 0.0290(4) Uani 1 1 d . . .
H32A H 0.6267 -0.0608 0.2748 0.035 Uiso 1 1 calc R . .
H32B H 0.6252 -0.0033 0.2048 0.035 Uiso 1 1 calc R . .
H32C H 0.5001 -0.0338 0.2500 0.035 Uiso 1 1 calc R . .
C33 C 0.46046(16) 0.04113(16) 0.40350(9) 0.0235(4) Uani 1 1 d . . .
H33 H 0.4096 0.0828 0.4478 0.028 Uiso 1 1 calc R . .
C34 C 0.59735(18) 0.0011(2) 0.40876(10) 0.0342(5) Uani 1 1 d . . .
H34A H 0.6518 -0.0442 0.3673 0.041 Uiso 1 1 calc R . .
H34B H 0.6005 -0.0487 0.4466 0.041 Uiso 1 1 calc R . .
H34C H 0.6274 0.0707 0.4157 0.041 Uiso 1 1 calc R . .
C35 C 0.4072(2) -0.06490(18) 0.39679(11) 0.0342(4) Uani 1 1 d . . .
H35A H 0.3204 -0.0369 0.3925 0.041 Uiso 1 1 calc R . .
H35B H 0.4065 -0.1102 0.4366 0.041 Uiso 1 1 calc R . .
H35C H 0.4605 -0.1156 0.3570 0.041 Uiso 1 1 calc R . .
C36 C 0.23125(14) 0.23815(14) 0.45241(8) 0.0157(3) Uani 1 1 d . . .
C37 C 0.17790(15) 0.27281(14) 0.56327(8) 0.0165(3) Uani 1 1 d . . .
H37 H 0.1737 0.3024 0.6067 0.020 Uiso 1 1 calc R . .
C38 C 0.14146(15) 0.18095(15) 0.48203(8) 0.0172(3) Uani 1 1 d . . .
H38 H 0.1063 0.1335 0.4590 0.021 Uiso 1 1 calc R . .
C39 C 0.33156(17) 0.38328(16) 0.50562(9) 0.0208(3) Uani 1 1 d . . .
C40 C 0.46247(17) 0.33305(17) 0.45805(10) 0.0257(4) Uani 1 1 d . . .
H40A H 0.5042 0.2590 0.4741 0.031 Uiso 1 1 calc R . .
H40B H 0.5136 0.3901 0.4562 0.031 Uiso 1 1 calc R . .
H40C H 0.4540 0.3177 0.4132 0.031 Uiso 1 1 calc R . .
C41 C 0.25936(19) 0.49948(16) 0.48458(10) 0.0268(4) Uani 1 1 d . . .
H41A H 0.2436 0.4857 0.4413 0.032 Uiso 1 1 calc R . .
H41B H 0.3099 0.5574 0.4806 0.032 Uiso 1 1 calc R . .
H41C H 0.1781 0.5299 0.5183 0.032 Uiso 1 1 calc R . .
C42 C 0.3438(2) 0.4011(2) 0.57625(10) 0.0333(5) Uani 1 1 d . . .
H42A H 0.2601 0.4389 0.6061 0.040 Uiso 1 1 calc R . .
H42B H 0.4014 0.4517 0.5757 0.040 Uiso 1 1 calc R . .
H42C H 0.3779 0.3242 0.5923 0.040 Uiso 1 1 calc R . .
C43 C 0.01202(15) 0.15829(15) 0.60029(8) 0.0188(3) Uani 1 1 d . . .
C44 C -0.11748(16) 0.21721(18) 0.58944(10) 0.0274(4) Uani 1 1 d . . .
H44A H -0.1347 0.3033 0.5966 0.033 Uiso 1 1 calc R . .
H44B H -0.1834 0.1891 0.6212 0.033 Uiso 1 1 calc R . .
H44C H -0.1175 0.1970 0.5436 0.033 Uiso 1 1 calc R . .
C45 C 0.01609(18) 0.18963(17) 0.67103(9) 0.0245(4) Uani 1 1 d . . .
H45A H 0.1019 0.1565 0.6757 0.029 Uiso 1 1 calc R . .
H45B H -0.0443 0.1567 0.7036 0.029 Uiso 1 1 calc R . .
H45C H -0.0068 0.2759 0.6792 0.029 Uiso 1 1 calc R . .
C46 C 0.04578(18) 0.02431(16) 0.58831(9) 0.0241(4) Uani 1 1 d . . .
H46A H 0.0483 0.0037 0.5421 0.029 Uiso 1 1 calc R . .
H46B H -0.0184 -0.0071 0.6192 0.029 Uiso 1 1 calc R . .
H46C H 0.1291 -0.0100 0.5959 0.029 Uiso 1 1 calc R . .

loop_
_atom_site_aniso_label
_atom_site_aniso_U_11
_atom_site_aniso_U_22
_atom_site_aniso_U_33
_atom_site_aniso_U_23
_atom_site_aniso_U_13
_atom_site_aniso_U_12
O1B 0.115(4) 0.109(4) 0.096(4) 0.041(3) -0.026(3) -0.026(3)
C1B 0.104(6) 0.134(8) 0.059(4) 0.024(5) -0.018(4) -0.044(5)
C2B 0.096(4) 0.066(3) 0.077(3) -0.006(2) -0.031(3) -0.013(3)
C3B 0.129(5) 0.079(4) 0.090(6) 0.022(4) -0.029(4) -0.020(4)
C4B 0.144(8) 0.078(5) 0.093(5) 0.020(4) -0.046(5) 0.009(5)
O1G 0.115(4) 0.109(4) 0.096(4) 0.041(3) -0.026(3) -0.026(3)
C1G 0.104(6) 0.134(8) 0.059(4) 0.024(5) -0.018(4) -0.044(5)
C2G 0.096(4) 0.066(3) 0.077(3) -0.006(2) -0.031(3) -0.013(3)
C3G 0.129(5) 0.079(4) 0.090(6) 0.022(4) -0.029(4) -0.020(4)
C4G 0.144(8) 0.078(5) 0.093(5) 0.020(4) -0.046(5) 0.009(5)
O1F 0.115(4) 0.109(4) 0.096(4) 0.041(3) -0.026(3) -0.026(3)
C1F 0.104(6) 0.134(8) 0.059(4) 0.024(5) -0.018(4) -0.044(5)
C2F 0.096(4) 0.066(3) 0.077(3) -0.006(2) -0.031(3) -0.013(3)
C3F 0.129(5) 0.079(4) 0.090(6) 0.022(4) -0.029(4) -0.020(4)
C4F 0.144(8) 0.078(5) 0.093(5) 0.020(4) -0.046(5) 0.009(5)
O1S 0.115(4) 0.109(4) 0.096(4) 0.041(3) -0.026(3) -0.026(3)
C1S 0.104(6) 0.134(8) 0.059(4) 0.024(5) -0.018(4) -0.044(5)
C2S 0.096(4) 0.066(3) 0.077(3) -0.006(2) -0.031(3) -0.013(3)
C3S 0.129(5) 0.079(4) 0.090(6) 0.022(4) -0.029(4) -0.020(4)
C4S 0.144(8) 0.078(5) 0.093(5) 0.020(4) -0.046(5) 0.009(5)
O1T 0.115(4) 0.109(4) 0.096(4) 0.041(3) -0.026(3) -0.026(3)
C1T 0.104(6) 0.134(8) 0.059(4) 0.024(5) -0.018(4) -0.044(5)
C2T 0.096(4) 0.066(3) 0.077(3) -0.006(2) -0.031(3) -0.013(3)
C3T 0.129(5) 0.079(4) 0.090(6) 0.022(4) -0.029(4) -0.020(4)
C4T 0.144(8) 0.078(5) 0.093(5) 0.020(4) -0.046(5) 0.009(5)
O1A 0.115(4) 0.109(4) 0.096(4) 0.041(3) -0.026(3) -0.026(3)
C1A 0.104(6) 0.134(8) 0.059(4) 0.024(5) -0.018(4) -0.044(5)
C2A 0.096(4) 0.066(3) 0.077(3) -0.006(2) -0.031(3) -0.013(3)
C3A 0.129(5) 0.079(4) 0.090(6) 0.022(4) -0.029(4) -0.020(4)
C4A 0.144(8) 0.078(5) 0.093(5) 0.020(4) -0.046(5) 0.009(5)
Co1 0.01622(10) 0.01886(11) 0.01316(10) 0.00132(8) -0.00405(8) -0.00325(8)
Co2 0.01581(10) 0.01723(11) 0.01301(10) 0.00351(8) -0.00189(8) -0.00269(8)
P1 0.01610(19) 0.0280(2) 0.01370(19) 0.00164(16) -0.00388(15) -0.00281(16)
P2 0.01697(19) 0.0234(2) 0.01345(19) 0.00391(16) -0.00170(15) -0.00129(16)
P3 0.01488(17) 0.01657(19) 0.01205(18) 0.00258(14) -0.00270(14) -0.00326(14)
O1 0.0218(6) 0.0322(7) 0.0275(7) -0.0002(6) 0.0009(5) -0.0046(5)
O2 0.0398(8) 0.0230(7) 0.0440(9) -0.0049(6) -0.0125(7) -0.0039(6)
O3 0.0236(6) 0.0237(7) 0.0447(9) -0.0018(6) 0.0041(6) -0.0003(5)
O4 0.0336(7) 0.0434(9) 0.0346(8) 0.0025(7) -0.0048(6) -0.0223(7)
N1 0.0165(6) 0.0212(7) 0.0141(6) 0.0051(5) -0.0026(5) -0.0009(5)
N2 0.0178(6) 0.0159(6) 0.0149(6) 0.0019(5) -0.0037(5) -0.0066(5)
N3 0.0168(6) 0.0172(7) 0.0133(6) 0.0023(5) -0.0017(5) -0.0047(5)
C1 0.0230(8) 0.0203(8) 0.0171(8) 0.0011(6) -0.0072(6) -0.0051(6)
C2 0.0224(8) 0.0264(9) 0.0215(8) -0.0004(7) -0.0073(7) -0.0052(7)
C3 0.0233(8) 0.0180(8) 0.0210(8) 0.0047(6) -0.0026(6) -0.0045(6)
C4 0.0227(8) 0.0260(9) 0.0177(8) 0.0049(7) -0.0011(6) -0.0057(7)
C5 0.0199(8) 0.0391(11) 0.0154(8) 0.0021(7) -0.0042(6) -0.0063(7)
C6 0.0196(8) 0.0340(10) 0.0187(8) -0.0025(7) -0.0077(6) -0.0017(7)
C7 0.0313(9) 0.0325(10) 0.0246(9) -0.0002(8) -0.0114(8) -0.0060(8)
C8 0.0422(11) 0.0333(11) 0.0399(12) 0.0010(9) -0.0222(10) -0.0095(9)
C9 0.0390(11) 0.0374(12) 0.0422(13) -0.0140(10) -0.0216(10) 0.0013(9)
C10 0.0290(10) 0.0601(15) 0.0272(10) -0.0170(10) -0.0097(8) 0.0009(10)
C11 0.0223(9) 0.0526(13) 0.0216(9) -0.0067(9) -0.0055(7) -0.0053(8)
C12 0.0199(8) 0.0336(10) 0.0188(8) 0.0017(7) -0.0079(6) -0.0011(7)
C13 0.0227(8) 0.0374(11) 0.0249(9) -0.0038(8) -0.0068(7) -0.0045(8)
C14 0.0209(9) 0.0522(14) 0.0294(10) -0.0100(9) -0.0074(8) 0.0006(8)
C15 0.0311(11) 0.0503(15) 0.0448(13) -0.0010(11) -0.0151(10) 0.0114(10)
C16 0.0404(13) 0.0463(15) 0.077(2) 0.0274(14) -0.0138(13) 0.0059(11)
C17 0.0260(10) 0.0477(14) 0.0583(16) 0.0264(12) -0.0082(10) -0.0004(9)
C18 0.0263(9) 0.0277(9) 0.0182(8) 0.0067(7) -0.0023(7) 0.0005(7)
C19 0.0364(10) 0.0312(10) 0.0181(9) 0.0048(7) -0.0030(7) 0.0002(8)
C20 0.0555(14) 0.0409(13) 0.0216(10) 0.0123(9) -0.0037(9) 0.0016(10)
C21 0.083(2) 0.0348(13) 0.0333(13) 0.0170(10) -0.0010(12) 0.0094(13)
C22 0.084(2) 0.0293(12) 0.0309(12) 0.0075(9) 0.0055(12) 0.0109(12)
C23 0.0509(13) 0.0295(11) 0.0201(9) 0.0055(8) 0.0025(8) 0.0047(9)
C24 0.0181(7) 0.0306(9) 0.0136(7) 0.0074(7) -0.0013(6) -0.0020(6)
C25 0.0272(9) 0.0425(12) 0.0200(9) 0.0027(8) -0.0029(7) -0.0101(8)
C26 0.0246(9) 0.0670(16) 0.0246(10) 0.0142(10) -0.0056(8) -0.0170(10)
C27 0.0178(8) 0.0655(16) 0.0297(11) 0.0160(10) 0.0007(8) -0.0001(9)
C28 0.0293(10) 0.0398(12) 0.0371(12) 0.0023(10) 0.0030(9) 0.0086(9)
C29 0.0243(9) 0.0292(10) 0.0308(10) 0.0038(8) -0.0008(7) -0.0007(7)
C30 0.0188(7) 0.0277(9) 0.0158(8) 0.0053(7) -0.0015(6) -0.0007(6)
C31 0.0221(9) 0.0411(12) 0.0292(10) 0.0050(9) 0.0017(7) -0.0083(8)
C32 0.0268(9) 0.0315(10) 0.0206(9) -0.0003(7) -0.0017(7) 0.0023(7)
C33 0.0228(8) 0.0261(9) 0.0173(8) 0.0078(7) -0.0050(6) 0.0013(7)
C34 0.0277(9) 0.0436(12) 0.0226(9) 0.0068(8) -0.0080(7) 0.0082(8)
C35 0.0432(11) 0.0239(10) 0.0312(10) 0.0099(8) -0.0054(9) -0.0055(8)
C36 0.0171(7) 0.0154(7) 0.0136(7) 0.0026(6) -0.0035(6) -0.0034(6)
C37 0.0188(7) 0.0154(7) 0.0148(7) 0.0017(6) -0.0042(6) -0.0041(6)
C38 0.0194(7) 0.0193(8) 0.0132(7) 0.0017(6) -0.0035(6) -0.0065(6)
C39 0.0266(8) 0.0223(8) 0.0180(8) 0.0028(6) -0.0054(6) -0.0149(7)
C40 0.0221(8) 0.0298(10) 0.0288(9) 0.0043(7) -0.0064(7) -0.0137(7)
C41 0.0346(10) 0.0185(8) 0.0253(9) 0.0022(7) -0.0021(7) -0.0094(7)
C42 0.0482(12) 0.0415(12) 0.0232(9) 0.0060(8) -0.0126(8) -0.0317(10)
C43 0.0181(7) 0.0208(8) 0.0168(7) 0.0046(6) -0.0005(6) -0.0081(6)
C44 0.0183(8) 0.0329(10) 0.0293(10) 0.0090(8) -0.0036(7) -0.0065(7)
C45 0.0299(9) 0.0274(9) 0.0147(8) 0.0030(7) -0.0001(7) -0.0104(7)
C46 0.0285(9) 0.0216(9) 0.0222(8) 0.0033(7) -0.0028(7) -0.0111(7)

loop_
_atom_type_symbol
_atom_type_description
_atom_type_scat_dispersion_real
_atom_type_scat_dispersion_imag
_atom_type_scat_source
C C 0.0033 0.0016 'International Tables Vol C Tables 4.2.6.8 and 6.1.1.4'
H H 0.0000 0.0000 'International Tables Vol C Tables 4.2.6.8 and 6.1.1.4'
N N 0.0061 0.0033 'International Tables Vol C Tables 4.2.6.8 and 6.1.1.4'
O O 0.0106 0.0060 'International Tables Vol C Tables 4.2.6.8 and 6.1.1.4'
P P 0.1023 0.0942 'International Tables Vol C Tables 4.2.6.8 and 6.1.1.4'
Co Co 0.3494 0.9721 'International Tables Vol C Tables 4.2.6.8 and 6.1.1.4'

loop_
_geom_angle_atom_site_label_1
_geom_angle_atom_site_label_2
_geom_angle_atom_site_label_3
_geom_angle
C4B O1B C1B 113.3(10)
O1B C1B C2B 102.3(9)
C3B C2B C1B 109.8(9)
C2B C3B C4B 106.5(10)
O1B C4B C3B 103.3(10)
C4G O1G C1G 99.2(16)
O1G C1G C2G 107.4(12)
C3G C2G C1G 103.7(10)
C2G C3G C4G 104.7(10)
O1G C4G C3G 109.6(11)
C4F O1F C1F 104.6(10)
O1F C1F C2F 106.1(10)
C1F C2F C3F 102.7(10)
C4F C3F C2F 106.9(9)
O1F C4F C3F 107.9(9)
C4S O1S C1S 99.2(7)
O1S C1S C2S 109.3(9)
C1S C2S C3S 101.6(8)
C4S C3S C2S 104.5(8)
O1S C4S C3S 110.5(8)
C1T O1T C4T 107.5(8)
O1T C1T C2T 107.7(9)
C1T C2T C3T 101.1(9)
C4T C3T C2T 105.3(9)
O1T C4T C3T 107.0(8)
C4A O1A C1A 107.3(11)
O1A C1A C2A 107.7(11)
C3A C2A C1A 106.2(11)
C2A C3A C4A 104.6(11)
O1A C4A C3A 108.8(11)
C2 Co1 C1 117.80(8)
C2 Co1 P3 99.73(6)
C1 Co1 P3 106.13(6)
C2 Co1 P1 97.26(6)
C1 Co1 P1 101.32(6)
P3 Co1 P1 135.725(19)
C2 Co1 Co2 131.48(6)
C1 Co1 Co2 108.13(6)
P3 Co1 Co2 50.784(13)
P1 Co1 Co2 87.995(15)
C4 Co2 C3 109.39(8)
C4 Co2 P3 106.71(6)
C3 Co2 P3 106.63(6)
C4 Co2 P2 97.46(6)
C3 Co2 P2 113.10(6)
P3 Co2 P2 122.52(2)
C4 Co2 Co1 158.16(6)
C3 Co2 Co1 83.44(6)
P3 Co2 Co1 51.741(14)
P2 Co2 Co1 93.236(15)
C5 P1 C12 104.85(9)
C5 P1 C6 102.42(8)
C12 P1 C6 101.43(8)
C5 P1 Co1 112.83(6)
C12 P1 Co1 118.17(6)
C6 P1 Co1 115.27(6)
C24 P2 C18 96.61(8)
C24 P2 C5 103.35(8)
C18 P2 C5 101.33(9)
C24 P2 Co2 118.98(6)
C18 P2 Co2 117.99(6)
C5 P2 Co2 115.42(6)
N1 P3 C36 99.27(7)
N1 P3 Co2 123.92(5)
C36 P3 Co2 121.07(5)
N1 P3 Co1 123.76(5)
C36 P3 Co1 112.04(5)
Co2 P3 Co1 77.475(16)
C33 N1 C30 121.92(13)
C33 N1 P3 121.98(11)
C30 N1 P3 113.62(11)
C37 N2 C36 108.58(13)
C37 N2 C39 121.22(14)
C36 N2 C39 129.72(13)
C37 N3 C38 107.50(13)
C37 N3 C43 126.67(14)
C38 N3 C43 125.79(14)
O1 C1 Co1 175.69(16)
O2 C2 Co1 173.93(17)
O3 C3 Co2 175.69(17)
O4 C4 Co2 177.73(17)
P1 C5 P2 108.68(9)
C11 C6 C7 118.35(18)
C11 C6 P1 123.25(16)
C7 C6 P1 118.39(14)
C8 C7 C6 120.77(19)
C9 C8 C7 120.2(2)
C8 C9 C10 119.6(2)
C9 C10 C11 120.6(2)
C10 C11 C6 120.5(2)
C17 C12 C13 118.22(18)
C17 C12 P1 123.58(15)
C13 C12 P1 118.07(15)
C14 C13 C12 120.8(2)
C15 C14 C13 120.6(2)
C14 C15 C16 119.9(2)
C15 C16 C17 119.7(3)
C12 C17 C16 120.8(2)
C23 C18 C19 118.75(18)
C23 C18 P2 120.87(14)
C19 C18 P2 120.37(15)
C20 C19 C18 120.8(2)
C21 C20 C19 119.6(2)
C22 C21 C20 120.2(2)
C21 C22 C23 120.2(2)
C18 C23 C22 120.3(2)
C29 C24 C25 118.07(17)
C29 C24 P2 124.96(15)
C25 C24 P2 116.87(14)
C26 C25 C24 120.7(2)
C27 C26 C25 120.2(2)
C28 C27 C26 119.65(19)
C27 C28 C29 120.8(2)
C24 C29 C28 120.6(2)
N1 C30 C31 112.69(15)
N1 C30 C32 115.41(15)
C31 C30 C32 111.86(15)
N1 C33 C35 114.56(15)
N1 C33 C34 113.78(15)
C35 C33 C34 111.18(16)
C38 C36 N2 104.46(13)
C38 C36 P3 121.33(12)
N2 C36 P3 134.20(12)
N3 C37 N2 109.92(14)
C36 C38 N3 109.53(14)
N2 C39 C40 108.67(14)
N2 C39 C42 108.59(14)
C40 C39 C42 109.65(16)
N2 C39 C41 106.92(14)
C40 C39 C41 113.12(15)
C42 C39 C41 109.76(16)
N3 C43 C46 107.52(13)
N3 C43 C44 107.63(13)
C46 C43 C44 112.03(15)
N3 C43 C45 109.51(13)
C46 C43 C45 109.22(14)
C44 C43 C45 110.84(15)

loop_
_geom_bond_atom_site_label_1
_geom_bond_atom_site_label_2
_geom_bond_distance
O1B C4B 1.416(10)
O1B C1B 1.448(9)
C1B C2B 1.451(9)
C2B C3B 1.448(9)
C3B C4B 1.459(9)
O1G C4G 1.443(10)
O1G C1G 1.444(10)
C1G C2G 1.477(10)
C2G C3G 1.465(10)
C3G C4G 1.466(10)
O1F C4F 1.439(10)
O1F C1F 1.449(10)
C1F C2F 1.468(9)
C2F C3F 1.469(10)
C3F C4F 1.460(9)
O1S C4S 1.424(8)
O1S C1S 1.427(9)
C1S C2S 1.460(9)
C2S C3S 1.513(8)
C3S C4S 1.438(9)
O1T C1T 1.409(9)
O1T C4T 1.432(9)
C1T C2T 1.466(9)
C2T C3T 1.508(9)
C3T C4T 1.480(10)
O1A C4A 1.437(10)
O1A C1A 1.437(10)
C1A C2A 1.465(10)
C2A C3A 1.463(10)
C3A C4A 1.475(10)
Co1 C2 1.7376(19)
Co1 C1 1.7577(17)
Co1 P3 2.1585(5)
Co1 P1 2.1739(5)
Co1 Co2 2.6835(4)
Co2 C4 1.7397(19)
Co2 C3 1.7561(17)
Co2 P3 2.1298(5)
Co2 P2 2.1774(5)
P1 C5 1.8316(18)
P1 C12 1.8360(19)
P1 C6 1.8419(19)
P2 C24 1.8410(17)
P2 C18 1.8447(19)
P2 C5 1.8479(19)
P3 N1 1.7102(14)
P3 C36 1.8646(16)
O1 C1 1.157(2)
O2 C2 1.162(2)
O3 C3 1.164(2)
O4 C4 1.161(2)
N1 C33 1.474(2)
N1 C30 1.484(2)
N2 C37 1.334(2)
N2 C36 1.412(2)
N2 C39 1.509(2)
N3 C37 1.327(2)
N3 C38 1.374(2)
N3 C43 1.500(2)
C6 C11 1.396(3)
C6 C7 1.398(3)
C7 C8 1.389(3)
C8 C9 1.383(3)
C9 C10 1.383(4)
C10 C11 1.387(3)
C12 C17 1.377(3)
C12 C13 1.392(3)
C13 C14 1.385(3)
C14 C15 1.364(4)
C15 C16 1.377(4)
C16 C17 1.403(3)
C18 C23 1.385(3)
C18 C19 1.400(3)
C19 C20 1.385(3)
C20 C21 1.383(4)
C21 C22 1.378(3)
C22 C23 1.394(3)
C24 C29 1.383(3)
C24 C25 1.397(3)
C25 C26 1.391(3)
C26 C27 1.375(4)
C27 C28 1.365(4)
C28 C29 1.394(3)
C30 C31 1.526(3)
C30 C32 1.529(3)
C33 C35 1.528(3)
C33 C34 1.531(3)
C36 C38 1.366(2)
C39 C40 1.521(2)
C39 C42 1.526(3)
C39 C41 1.527(3)
C43 C46 1.522(2)
C43 C44 1.526(2)
C43 C45 1.528(2)
